data_2012325
loop_
_publ_author_name
'Cauvin, Christine'
'Le Bourdonnec, Bertrand'
'Norberg, Bernadette'
'H\'enichart, Jean-Pierre'
'Durant, Fran\,cois'

_publ_section_title
;
 Pyrazolidine-3,5-dione angiotensin-II receptor antagonists
;
_journal_issue 11
_journal_name_full 'Acta Crystallographica Section C'
_journal_page_first 1330
_journal_page_last 1332
_journal_paper_doi 10.1107/S0108270101013506
_journal_volume 57
_journal_year 2001
_chemical_formula_iupac 'C26 H29 N3 O5'
_chemical_formula_moiety 'C26 H29 N3 O5'
_chemical_formula_sum 'C26 H29 N3 O5'
_chemical_formula_weight 463.52
_chemical_name_systematic
;
2-{4-[(3-butyl-1,4-dioxo-2,3-diazaspiro[4.4]non-2-yl)methyl]benzamido}benzoic
acid
;
_space_group_IT_number 14
_symmetry_cell_setting monoclinic
_symmetry_space_group_name_Hall '-P 2ybc'
_symmetry_space_group_name_H-M 'P 1 21/c 1'
_audit_creation_method SHELXL97
_cell_angle_alpha 90
_cell_angle_beta 97.139(7)
_cell_angle_gamma 90
_cell_formula_units_Z 4
_cell_length_a 16.1220(10)
_cell_length_b 12.6820(10)
_cell_length_c 11.9200(10)
_cell_measurement_reflns_used 25
_cell_measurement_temperature 293(2)
_cell_measurement_theta_max 50
_cell_measurement_theta_min 40
_cell_volume 2418.3(3)
_computing_cell_refinement 'CAD-4 EXPRESS'
_computing_data_collection 'CAD-4 EXPRESS (Enraf-Nonius, 1992)'
_computing_data_reduction 'PLATON (Spek, 2000)'
_computing_molecular_graphics PLATON
_computing_publication_material SHELXL97
_computing_structure_refinement 'SHELXL97 (Sheldrick, 1997)'
_computing_structure_solution 'SIR97 (Altomare et al., 1999)'
_diffrn_ambient_temperature 293(2)
_diffrn_measured_fraction_theta_full .96
_diffrn_measured_fraction_theta_max .96
_diffrn_measurement_device_type 'Enraf-Nonius CAD-4'
_diffrn_measurement_method \q/2\q
_diffrn_radiation_monochromator graphite
_diffrn_radiation_source 'fine-focus sealed tube'
_diffrn_radiation_type CuK\a
_diffrn_radiation_wavelength 1.54178
_diffrn_reflns_av_R_equivalents .026
_diffrn_reflns_av_sigmaI/netI .085
_diffrn_reflns_limit_h_max 14
_diffrn_reflns_limit_h_min -19
_diffrn_reflns_limit_k_max 0
_diffrn_reflns_limit_k_min -15
_diffrn_reflns_limit_l_max 14
_diffrn_reflns_limit_l_min -14
_diffrn_reflns_number 6842
_diffrn_reflns_theta_full 71.9
_diffrn_reflns_theta_max 71.9
_diffrn_reflns_theta_min 2.8
_diffrn_standards_decay_% 5
_diffrn_standards_interval_count 200
_diffrn_standards_interval_time 60
_diffrn_standards_number 3
_exptl_absorpt_coefficient_mu .727
_exptl_absorpt_correction_T_max .979
_exptl_absorpt_correction_T_min .817
_exptl_absorpt_correction_type \y-scan
_exptl_absorpt_process_details '(North et al., 1968)'
_exptl_crystal_colour colourless
_exptl_crystal_density_diffrn 1.273
_exptl_crystal_density_meas ?
_exptl_crystal_density_method 'not measured'
_exptl_crystal_description platelet
_exptl_crystal_F_000 984
_exptl_crystal_size_max .29
_exptl_crystal_size_mid .10
_exptl_crystal_size_min .03
_refine_diff_density_max .16
_refine_diff_density_min -.19
_refine_ls_extinction_method none
_refine_ls_goodness_of_fit_ref .963
_refine_ls_hydrogen_treatment mixed
_refine_ls_matrix_type full
_refine_ls_number_parameters 315
_refine_ls_number_reflns 4757
_refine_ls_number_restraints 0
_refine_ls_restrained_S_all .963
_refine_ls_R_factor_all .177
_refine_ls_R_factor_gt .053
_refine_ls_shift/su_max .001
_refine_ls_shift/su_mean .000
_refine_ls_structure_factor_coef Fsqd
_refine_ls_weighting_details 'w = 1/[\s^2^(Fo^2^)+(0.0743P)^2^] where P=(Fo^2^+2Fc^2^)/3'
_refine_ls_weighting_scheme calc
_refine_ls_wR_factor_ref .164
_reflns_number_gt 1972
_reflns_number_total 4757
_reflns_threshold_expression I>2\s(I)
_cod_data_source_file gg1071.cif
_cod_data_source_block II
_cod_depositor_comments
;
The following automatic conversions were performed:

'_exptl_crystal_density_meas' value 'not measured' was changed to '?'
- the value is perceived as not measured.

Automatic conversion script
Id: cif_fix_values 3008 2015-01-20 13:52:24Z robertas 
;
_cod_original_sg_symbol_H-M 'P 21/c'
_cod_database_code 2012325

loop_
_symmetry_equiv_pos_as_xyz
'x, y, z'
'-x, y+1/2, -z+1/2'
'-x, -y, -z'
'x, -y-1/2, z-1/2'

loop_
_atom_site_label
_atom_site_fract_x
_atom_site_fract_y
_atom_site_fract_z
_atom_site_U_iso_or_equiv
_atom_site_adp_type
_atom_site_calc_flag
_atom_site_refinement_flags
_atom_site_occupancy
_atom_site_disorder_assembly
_atom_site_disorder_group
_atom_site_type_symbol
N1 .75196(14) .31191(18) .08483(19) .0619(6) Uani d . 1 . . N
N2 .79968(16) .3532(2) .1841(2) .0711(7) Uani d . 1 . . N
N36 .42476(15) .24051(19) .4566(2) .0635(7) Uani d . 1 . . N
O20 .26337(15) .4600(2) .5723(2) .0911(8) Uani d . 1 . . O
O21 .37228(15) .43965(16) .47795(18) .0873(7) Uani d . 1 . . O
O32 .92380(16) .3099(2) .2859(2) .1234(10) Uani d . 1 . . O
O33 .74249(13) .15749(16) -.00985(18) .0826(6) Uani d . 1 . . O
O35 .44966(17) .07812(17) .39129(19) .1074(9) Uani d . 1 . . O
C3 .8656(2) .2876(3) .2159(3) .0824(9) Uani d . 1 . . C
C4 .85237(18) .1871(2) .1481(3) .0717(8) Uani d . 1 . . C
C5 .77823(18) .2137(2) .0653(3) .0637(8) Uani d . 1 . . C
C6 .66386(17) .3412(2) .0633(2) .0673(8) Uani d . 1 . . C
C7 .61228(16) .2987(2) .1503(2) .0604(7) Uani d . 1 . . C
C8 .58653(17) .1939(2) .1468(2) .0658(8) Uani d . 1 . . C
C9 .53781(17) .1562(2) .2241(2) .0647(8) Uani d . 1 . . C
C10 .51285(17) .2207(2) .3085(2) .0573(7) Uani d . 1 . . C
C11 .54011(17) .3241(2) .3132(2) .0643(8) Uani d . 1 . . C
C12 .58881(17) .3625(2) .2349(2) .0640(8) Uani d . 1 . . C
C13 .37666(17) .2158(2) .5437(2) .0558(7) Uani d . 1 . . C
C14 .32692(17) .2943(2) .5838(2) .0575(7) Uani d . 1 . . C
C15 .28030(18) .2703(2) .6713(2) .0702(8) Uani d . 1 . . C
C16 .2830(2) .1721(3) .7187(3) .0791(9) Uani d . 1 . . C
C17 .3327(2) .0958(2) .6800(3) .0766(9) Uani d . 1 . . C
C18 .37901(18) .1157(2) .5927(2) .0656(8) Uani d . 1 . . C
C19 .3244(2) .4031(2) .5385(3) .0655(8) Uani d . 1 . . C
C24 .8091(2) .4681(2) .1897(3) .0834(10) Uani d . 1 . . C
C25 .8529(2) .5140(3) .0956(3) .0857(10) Uani d . 1 . . C
C26 .8598(2) .6339(3) .1031(3) .1074(12) Uani d . 1 . . C
C27 .9102(3) .6808(3) .0196(3) .1346(16) Uani d . 1 . . C
C28 .8321(3) .0929(3) .2237(3) .1151(13) Uani d . 1 . . C
C29 .9029(4) .0215(4) .2255(6) .196(3) Uani d . 1 . . C
C30 .9439(4) .0389(5) .1296(5) .178(2) Uani d . 1 . . C
C31 .9306(2) .1511(3) .0975(3) .1104(13) Uani d . 1 . . C
C34 .45959(18) .1732(2) .3879(2) .0650(8) Uani d . 1 . . C
H6A .6410 .3152 -.0107 .081 Uiso calc R 1 . . H
H6B .6595 .4175 .0618 .081 Uiso calc R 1 . . H
H8 .6026 .1492 .0916 .079 Uiso calc R 1 . . H
H9 .5210 .0860 .2202 .078 Uiso calc R 1 . . H
H11 .5255 .3684 .3697 .077 Uiso calc R 1 . . H
H12 .6061 .4325 .2393 .077 Uiso calc R 1 . . H
H15 .2467 .3220 .6979 .084 Uiso calc R 1 . . H
H16 .2514 .1571 .7769 .095 Uiso calc R 1 . . H
H17 .3351 .0294 .7132 .092 Uiso calc R 1 . . H
H18 .4117 .0627 .5666 .079 Uiso calc R 1 . . H
H20 .264(2) .520(3) .545(3) .116(15) Uiso d . 1 . . H
H24A .8404 .4868 .2618 .100 Uiso calc R 1 . . H
H24B .7541 .4999 .1868 .100 Uiso calc R 1 . . H
H25A .8223 .4948 .0233 .103 Uiso calc R 1 . . H
H25B .9085 .4840 .0994 .103 Uiso calc R 1 . . H
H26A .8040 .6638 .0916 .129 Uiso calc R 1 . . H
H26B .8847 .6530 .1786 .129 Uiso calc R 1 . . H
H27A .9107 .7561 .0274 .202 Uiso calc R 1 . . H
H27B .8861 .6621 -.0554 .202 Uiso calc R 1 . . H
H27C .9664 .6545 .0330 .202 Uiso calc R 1 . . H
H28A .8259 .1168 .2995 .138 Uiso calc R 1 . . H
H28B .7809 .0583 .1920 .138 Uiso calc R 1 . . H
H29A .9415 .0331 .2935 .235 Uiso calc R 1 . . H
H29B .8836 -.0509 .2260 .235 Uiso calc R 1 . . H
H30A .9210 -.0066 .0680 .213 Uiso calc R 1 . . H
H30B 1.0032 .0242 .1469 .213 Uiso calc R 1 . . H
H31A .9224 .1586 .0159 .133 Uiso calc R 1 . . H
H31B .9785 .1932 .1275 .133 Uiso calc R 1 . . H
H36 .4257(19) .315(3) .447(2) .098(11) Uiso d . 1 . . H

loop_
_atom_site_aniso_label
_atom_site_aniso_U_11
_atom_site_aniso_U_22
_atom_site_aniso_U_33
_atom_site_aniso_U_12
_atom_site_aniso_U_13
_atom_site_aniso_U_23
N1 .0600(15) .0527(15) .0715(16) -.0045(12) .0024(12) -.0094(12)
N2 .0702(17) .0648(17) .0766(17) -.0085(14) .0030(14) -.0116(13)
N36 .0752(16) .0428(15) .0737(17) .0023(12) .0137(14) -.0032(13)
O20 .1063(18) .0576(15) .1172(19) .0203(14) .0445(15) .0195(14)
O21 .1162(18) .0525(13) .1016(17) .0067(12) .0470(16) .0109(11)
O32 .1002(19) .140(2) .117(2) -.0145(17) -.0389(17) .0007(17)
O33 .0890(15) .0594(13) .0989(16) -.0102(11) .0098(13) -.0181(12)
O35 .172(2) .0478(14) .1143(19) -.0136(14) .0631(17) -.0133(12)
C3 .070(2) .092(3) .082(2) -.010(2) -.0011(19) .008(2)
C4 .0616(19) .068(2) .086(2) .0016(16) .0122(17) .0152(18)
C5 .0654(19) .0530(19) .074(2) -.0086(16) .0128(17) -.0006(16)
C6 .0634(19) .0598(19) .076(2) .0039(15) -.0006(16) .0027(15)
C7 .0534(16) .0555(18) .0702(19) .0058(14) -.0003(15) .0031(16)
C8 .0644(18) .059(2) .074(2) .0008(15) .0100(16) -.0069(15)
C9 .0698(19) .0443(17) .079(2) .0005(14) .0042(17) -.0052(15)
C10 .0621(17) .0433(17) .0640(17) .0066(14) -.0016(14) -.0003(14)
C11 .0706(19) .0465(18) .075(2) .0063(15) .0075(17) -.0023(14)
C12 .0643(19) .0462(17) .080(2) .0015(14) .0015(17) .0001(16)
C13 .0567(16) .0472(17) .0615(18) -.0050(14) -.0004(14) -.0024(14)
C14 .0660(18) .0440(17) .0612(17) -.0019(14) .0035(15) -.0006(14)
C15 .077(2) .059(2) .076(2) .0031(16) .0146(18) .0026(16)
C16 .090(2) .065(2) .085(2) -.0014(19) .0197(19) .0168(18)
C17 .089(2) .0531(19) .088(2) -.0036(18) .010(2) .0160(17)
C18 .074(2) .0490(18) .072(2) .0017(15) .0019(17) .0033(15)
C19 .076(2) .0513(19) .069(2) .0047(17) .0119(17) -.0026(15)
C24 .088(2) .069(2) .092(2) -.0104(18) .008(2) -.0254(18)
C25 .084(2) .074(2) .099(2) -.0143(18) .013(2) -.0085(19)
C26 .102(3) .081(3) .139(3) -.016(2) .012(3) -.003(2)
C27 .129(3) .117(4) .159(4) -.033(3) .023(3) .029(3)
C28 .134(3) .096(3) .115(3) -.015(3) .014(3) .042(2)
C29 .147(5) .120(5) .309(9) .018(4) -.016(5) .100(5)
C30 .174(6) .130(5) .229(7) .078(4) .027(5) .023(4)
C31 .079(2) .129(4) .126(3) .011(2) .024(2) .016(3)
C34 .079(2) .0463(19) .068(2) .0000(16) .0047(17) -.0036(15)

loop_
_atom_type_symbol
_atom_type_description
_atom_type_scat_dispersion_real
_atom_type_scat_dispersion_imag
_atom_type_scat_source
C C .0181 .0091 'International Tables Vol C Tables 4.2.6.8 and 6.1.1.4'
H H .0000 .0000 'International Tables Vol C Tables 4.2.6.8 and 6.1.1.4'
N N .0311 .0180 'International Tables Vol C Tables 4.2.6.8 and 6.1.1.4'
O O .0492 .0322 'International Tables Vol C Tables 4.2.6.8 and 6.1.1.4'

loop_
_geom_angle_atom_site_label_1
_geom_angle_atom_site_label_2
_geom_angle_atom_site_label_3
_geom_angle
C19 O20 H20 110(2)
C5 N1 N2 109.5(2)
C5 N1 C6 121.7(2)
N2 N1 C6 117.7(2)
C34 N36 C13 128.0(3)
C34 N36 H36 122.4(18)
C13 N36 H36 109.4(18)
C3 N2 N1 109.1(2)
C3 N2 C24 121.4(3)
N1 N2 C24 116.3(2)
O35 C34 N36 122.6(3)
O35 C34 C10 120.8(3)
N36 C34 C10 116.6(3)
C15 C14 C13 119.1(3)
C15 C14 C19 118.9(3)
C13 C14 C19 122.0(3)
C11 C10 C9 117.8(3)
C11 C10 C34 124.5(3)
C9 C10 C34 117.7(3)
C9 C8 C7 120.5(3)
C9 C8 H8 119.7
C7 C8 H8 119.7
C12 C11 C10 120.8(3)
C12 C11 H11 119.6
C10 C11 H11 119.6
O33 C5 N1 122.2(3)
O33 C5 C4 127.9(3)
N1 C5 C4 109.8(3)
C8 C9 C10 121.5(3)
C8 C9 H9 119.3
C10 C9 H9 119.3
C18 C13 C14 119.4(3)
C18 C13 N36 121.5(3)
C14 C13 N36 119.0(2)
C12 C7 C8 118.2(3)
C12 C7 C6 121.2(3)
C8 C7 C6 120.6(3)
C15 C16 C17 119.6(3)
C15 C16 H16 120.2
C17 C16 H16 120.2
C16 C17 C18 121.3(3)
C16 C17 H17 119.4
C18 C17 H17 119.4
C17 C18 C13 119.6(3)
C17 C18 H18 120.2
C13 C18 H18 120.2
C11 C12 C7 121.2(3)
C11 C12 H12 119.4
C7 C12 H12 119.4
C16 C15 C14 121.1(3)
C16 C15 H15 119.4
C14 C15 H15 119.4
O21 C19 O20 121.7(3)
O21 C19 C14 125.6(3)
O20 C19 C14 112.7(3)
C5 C4 C3 102.2(3)
C5 C4 C31 116.0(3)
C3 C4 C31 113.1(3)
C5 C4 C28 110.4(3)
C3 C4 C28 111.4(3)
C31 C4 C28 104.0(3)
N1 C6 C7 113.3(2)
N1 C6 H6A 108.9
C7 C6 H6A 108.9
N1 C6 H6B 108.9
C7 C6 H6B 108.9
H6A C6 H6B 107.7
O32 C3 N2 124.0(3)
O32 C3 C4 127.8(3)
N2 C3 C4 108.2(3)
N2 C24 C25 113.8(3)
N2 C24 H24A 108.8
C25 C24 H24A 108.8
N2 C24 H24B 108.8
C25 C24 H24B 108.8
H24A C24 H24B 107.7
C24 C25 C26 112.1(3)
C24 C25 H25A 109.2
C26 C25 H25A 109.2
C24 C25 H25B 109.2
C26 C25 H25B 109.2
H25A C25 H25B 107.9
C29 C28 C4 105.4(3)
C29 C28 H28A 110.7
C4 C28 H28A 110.7
C29 C28 H28B 110.7
C4 C28 H28B 110.7
H28A C28 H28B 108.8
C30 C31 C4 106.5(3)
C30 C31 H31A 110.4
C4 C31 H31A 110.4
C30 C31 H31B 110.4
C4 C31 H31B 110.4
H31A C31 H31B 108.6
C27 C26 C25 113.7(3)
C27 C26 H26A 108.8
C25 C26 H26A 108.8
C27 C26 H26B 108.8
C25 C26 H26B 108.8
H26A C26 H26B 107.7
C26 C27 H27A 109.5
C26 C27 H27B 109.5
H27A C27 H27B 109.5
C26 C27 H27C 109.5
H27A C27 H27C 109.5
H27B C27 H27C 109.5
C30 C29 C28 109.7(5)
C30 C29 H29A 109.7
C28 C29 H29A 109.7
C30 C29 H29B 109.7
C28 C29 H29B 109.7
H29A C29 H29B 108.2
C29 C30 C31 107.0(5)
C29 C30 H30A 110.3
C31 C30 H30A 110.3
C29 C30 H30B 110.3
C31 C30 H30B 110.3
H30A C30 H30B 108.6

loop_
_geom_bond_atom_site_label_1
_geom_bond_atom_site_label_2
_geom_bond_site_symmetry_2
_geom_bond_distance
_geom_bond_publ_flag
N1 N2 . 1.429(3) ?
N1 C5 . 1.345(3) ?
N1 C6 . 1.460(3) ?
N2 C3 . 1.366(4) ?
N2 C24 . 1.466(4) ?
N36 C13 . 1.407(3) ?
N36 C34 . 1.352(3) ?
N36 H36 . .95(3) ?
O20 C19 . 1.322(3) ?
O21 C19 . 1.213(3) ?
O20 H20 . .83(4) ?
O32 C3 . 1.209(3) ?
O33 C5 . 1.231(3) ?
O35 C34 . 1.218(3) ?
C8 C9 . 1.369(4) ?
C8 C7 . 1.392(4) ?
C8 H8 . .9300 ?
C10 C11 . 1.382(4) ?
C10 C9 . 1.394(3) ?
C11 C12 . 1.380(3) ?
C11 H11 . .9300 ?
C14 C15 . 1.393(4) ?
C14 C13 . 1.399(4) ?
C14 C19 . 1.480(4) ?
C5 C4 . 1.491(4) ?
C9 H9 . .9300 ?
C13 C18 . 1.396(4) ?
C7 C12 . 1.382(3) ?
C7 C6 . 1.507(4) ?
C16 C15 . 1.366(4) ?
C16 C17 . 1.372(4) ?
C16 H16 . .9300 ?
C17 C18 . 1.377(4) ?
C17 H17 . .9300 ?
C18 H18 . .9300 ?
C12 H12 . .9300 ?
C15 H15 . .9300 ?
C4 C3 . 1.510(4) ?
C4 C31 . 1.533(4) ?
C4 C28 . 1.555(4) ?
C6 H6A . .9700 ?
C6 H6B . .9700 ?
C24 C25 . 1.514(4) ?
C24 H24A . .9700 ?
C24 H24B . .9700 ?
C25 C26 . 1.525(4) ?
C25 H25A . .9700 ?
C25 H25B . .9700 ?
C28 C29 . 1.455(6) ?
C28 H28A . .9700 ?
C28 H28B . .9700 ?
C31 C30 . 1.482(6) ?
C31 H31A . .9700 ?
C31 H31B . .9700 ?
C26 C27 . 1.486(4) ?
C26 H26A . .9700 ?
C26 H26B . .9700 ?
C27 H27A . .9600 ?
C27 H27B . .9600 ?
C27 H27C . .9600 ?
C29 C30 . 1.408(6) ?
C34 C10 . 1.482(4) ?
C29 H29A . .9700 ?
C29 H29B . .9700 ?
C30 H30A . .9700 ?
C30 H30B . .9700 ?

loop_
_geom_hbond_atom_site_label_D
_geom_hbond_atom_site_label_H
_geom_hbond_atom_site_label_A
_geom_hbond_site_symmetry_A
_geom_hbond_distance_DH
_geom_hbond_distance_HA
_geom_hbond_distance_DA
_geom_hbond_angle_DHA
N36 H36 O21 1_555 .95(4) 1.86(4) 2.686(3) 144(3)
O20 H20 O33 2_655 .83(4) 1.79(4) 2.611(3) 169(4)

loop_
_geom_torsion_atom_site_label_1
_geom_torsion_atom_site_label_2
_geom_torsion_atom_site_label_3
_geom_torsion_atom_site_label_4
_geom_torsion
C5 N1 N2 C3 10.4(3)
C6 N1 N2 C3 155.1(2)
C5 N1 N2 C24 152.2(2)
C6 N1 N2 C24 -63.1(3)
C13 N36 C34 O35 3.2(5)
C13 N36 C34 C10 -175.5(2)
O35 C34 C10 C11 -167.4(3)
N36 C34 C10 C11 11.3(4)
O35 C34 C10 C9 12.0(4)
N36 C34 C10 C9 -169.3(2)
C9 C10 C11 C12 1.5(4)
C34 C10 C11 C12 -179.2(2)
N2 N1 C5 O33 173.7(2)
C6 N1 C5 O33 30.7(4)
N2 N1 C5 C4 -5.0(3)
C6 N1 C5 C4 -147.9(2)
C7 C8 C9 C10 -.3(4)
C11 C10 C9 C8 -1.1(4)
C34 C10 C9 C8 179.5(2)
C15 C14 C13 C18 -.5(4)
C19 C14 C13 C18 177.5(2)
C15 C14 C13 N36 -179.0(2)
C19 C14 C13 N36 -.9(4)
C34 N36 C13 C18 19.5(4)
C34 N36 C13 C14 -162.1(3)
C9 C8 C7 C12 1.3(4)
C9 C8 C7 C6 -178.2(2)
C15 C16 C17 C18 -1.0(5)
C16 C17 C18 C13 1.0(4)
C14 C13 C18 C17 -.2(4)
N36 C13 C18 C17 178.2(3)
C10 C11 C12 C7 -.5(4)
C8 C7 C12 C11 -.9(4)
C6 C7 C12 C11 178.6(2)
C17 C16 C15 C14 .2(5)
C13 C14 C15 C16 .6(4)
C19 C14 C15 C16 -177.6(3)
C15 C14 C19 O21 166.0(3)
C13 C14 C19 O21 -12.1(5)
C15 C14 C19 O20 -13.2(4)
C13 C14 C19 O20 168.7(3)
O33 C5 C4 C3 179.8(3)
N1 C5 C4 C3 -1.7(3)
O33 C5 C4 C31 56.3(4)
N1 C5 C4 C31 -125.1(3)
O33 C5 C4 C28 -61.7(4)
N1 C5 C4 C28 116.9(3)
C5 N1 C6 C7 74.6(3)
N2 N1 C6 C7 -65.5(3)
C12 C7 C6 N1 102.1(3)
C8 C7 C6 N1 -78.4(3)
N1 N2 C3 O32 168.1(3)
C24 N2 C3 O32 28.6(5)
N1 N2 C3 C4 -11.2(3)
C24 N2 C3 C4 -150.8(3)
C5 C4 C3 O32 -171.4(3)
C31 C4 C3 O32 -46.0(5)
C28 C4 C3 O32 70.7(4)
C5 C4 C3 N2 7.9(3)
C31 C4 C3 N2 133.3(3)
C28 C4 C3 N2 -110.0(3)
C3 N2 C24 C25 75.9(4)
N1 N2 C24 C25 -60.9(3)
N2 C24 C25 C26 178.8(3)
C5 C4 C28 C29 133.4(4)
C3 C4 C28 C29 -113.8(4)
C31 C4 C28 C29 8.3(5)
C5 C4 C31 C30 -113.4(4)
C3 C4 C31 C30 129.0(4)
C28 C4 C31 C30 8.0(5)
C24 C25 C26 C27 173.9(3)
C4 C28 C29 C30 -23.1(7)
C28 C29 C30 C31 28.8(8)
C4 C31 C30 C29 -22.3(6)

loop_
_cod_related_entry_id
_cod_related_entry_database
_cod_related_entry_code
1 ChemSpider 8965572
